data_4336539
loop_
_publ_author_name
'Wei Su'
'Quanquan Qian'
'Peiyuan Li'
'Xiaolin Lei'
'Qi Xiao'
'Shan Huang'
'Chusheng Huang'
'Jianguo Cui'

_publ_contact_author_address
; 
College of Chemistry and Life Science, 
Guangxi Teachers Education University, 
Nanning, China
;
_publ_contact_author_email suwmail@163.com
_publ_contact_author_name 'Wei Su'
_publ_section_title
;
 Synthesis, Characterization, and Anticancer Activity of a Series of
 Ketone-N4-Substituted Thiosemicarbazones and Their Ruthenium(II) Arene
 Complexes
;
_journal_name_full 'Inorganic Chemistry'
_journal_page_first 12440
_journal_page_last 12449
_journal_paper_doi 10.1021/ic401362s
_journal_volume 52
_journal_year 2013
_chemical_formula_moiety '2(C9 H11 N3 S), O2'
_chemical_formula_sum 'C18 H22 N6 O2 S2'
_chemical_formula_weight 418.54
_chemical_name_systematic
;
 ? 
;
_space_group_crystal_system monoclinic
_space_group_IT_number 13
_space_group_name_Hall '-P 2yac'
_space_group_name_H-M_alt 'P 1 2/n 1'
_symmetry_space_group_name_Hall '-P 2yac'
_symmetry_space_group_name_H-M 'P 1 2/n 1'
_atom_sites_solution_hydrogens geom
_atom_sites_solution_primary direct
_atom_sites_solution_secondary difmap
_audit_creation_date 2013-05-03
_audit_creation_method
;
  Olex2 1.1
  (compiled 2011.02.15 svn.r1672, GUI svn.r3494)
;
_cell_angle_alpha 90.00
_cell_angle_beta 97.044(9)
_cell_angle_gamma 90.00
_cell_formula_units_Z 4
_cell_length_a 15.2988(14)
_cell_length_b 5.8431(4)
_cell_length_c 25.917(2)
_cell_measurement_reflns_used 2814
_cell_measurement_temperature 293(2)
_cell_measurement_theta_max 28.4727
_cell_measurement_theta_min 2.8834
_cell_volume 2299.3(3)
_computing_cell_refinement
;
CrysAlisPro, Agilent Technologies,
Version 1.171.35.21 (release 20-01-2012 CrysAlis171 .NET)
(compiled Jan 23 2012,18:06:46)
;
_computing_data_collection
;
CrysAlisPro, Agilent Technologies,
Version 1.171.35.21 (release 20-01-2012 CrysAlis171 .NET)
(compiled Jan 23 2012,18:06:46)
;
_computing_data_reduction
;
CrysAlisPro, Agilent Technologies,
Version 1.171.35.21 (release 20-01-2012 CrysAlis171 .NET)
(compiled Jan 23 2012,18:06:46)
;
_computing_molecular_graphics
;
O. V. Dolomanov, L. J. Bourhis, R. J. Gildea, J. A. K. Howard and H. Puschmann,
OLEX2: a complete structure solution, refinement and analysis program.
J. Appl. Cryst. (2009). 42, 339-341.
;
_computing_publication_material
;
O. V. Dolomanov, L. J. Bourhis, R. J. Gildea, J. A. K. Howard and H. Puschmann,
OLEX2: a complete structure solution, refinement and analysis program.
J. Appl. Cryst. (2009). 42, 339-341.
;
_computing_structure_refinement 'SHELXL-97 (Sheldrick, 1997)'
_computing_structure_solution 'A short history of SHELX (Sheldrick, 2007)/Bruker'
_diffrn_ambient_temperature 293(2)
_diffrn_detector_area_resol_mean 15.9784
_diffrn_measured_fraction_theta_full 0.997
_diffrn_measured_fraction_theta_max 0.997
_diffrn_measurement_details
;
  1 omega  -74.00  -40.00   1.0000   15.0000
omega____ theta____ kappa____ phi______ frames
    -      -20.2889 -178.0000  150.0000 34

  2 omega    8.00   83.00   1.0000   15.0000
omega____ theta____ kappa____ phi______ frames
    -       21.4608   38.0000  120.0000 75

  3 omega  -51.00   58.00   1.0000   15.0000
omega____ theta____ kappa____ phi______ frames
    -       21.4608    0.0000   90.0000 109

  4 omega  -52.00    0.00   1.0000   15.0000
omega____ theta____ kappa____ phi______ frames
    -       21.4608  -38.0000  -30.0000 52
;
_diffrn_measurement_device_type 'SuperNova, Single source at offset), Eos'
_diffrn_measurement_method '\w scans'
_diffrn_orient_matrix_UB_11 -0.0021081000
_diffrn_orient_matrix_UB_12 -0.0146526000
_diffrn_orient_matrix_UB_13 0.0269842000
_diffrn_orient_matrix_UB_21 0.0369879000
_diffrn_orient_matrix_UB_22 0.0725844000
_diffrn_orient_matrix_UB_23 0.0056844000
_diffrn_orient_matrix_UB_31 -0.0283114000
_diffrn_orient_matrix_UB_32 0.0964632000
_diffrn_orient_matrix_UB_33 -0.0001102000
_diffrn_radiation_monochromator mirror
_diffrn_radiation_type 'Mo K\a'
_diffrn_radiation_wavelength 0.7107
_diffrn_reflns_av_R_equivalents 0.0201
_diffrn_reflns_av_unetI/netI 0.0325
_diffrn_reflns_limit_h_max 18
_diffrn_reflns_limit_h_min -18
_diffrn_reflns_limit_k_max 6
_diffrn_reflns_limit_k_min -7
_diffrn_reflns_limit_l_max 32
_diffrn_reflns_limit_l_min -32
_diffrn_reflns_number 10231
_diffrn_reflns_theta_full 26.37
_diffrn_reflns_theta_max 26.37
_diffrn_reflns_theta_min 3.17
_diffrn_source 'SuperNova (Mo) x-ray Source'
_exptl_absorpt_coefficient_mu 0.255
_exptl_absorpt_correction_T_max 1.00000
_exptl_absorpt_correction_T_min 0.41113
_exptl_absorpt_correction_type multi-scan
_exptl_absorpt_process_details
;
CrysAlisPro, Agilent Technologies,
Version 1.171.35.21 (release 20-01-2012 CrysAlis171 .NET)
(compiled Jan 23 2012,18:06:46)
empirical absorption correction using spherical harmonics,
 implemented in SCALE3 ABSPACK scaling algorithm.
;
_exptl_crystal_density_diffrn 1.209
_exptl_crystal_F_000 880
_exptl_crystal_size_max 0.25
_exptl_crystal_size_mid 0.19
_exptl_crystal_size_min 0.08
_refine_diff_density_max 0.892
_refine_diff_density_min -0.288
_refine_diff_density_rms 0.067
_refine_ls_extinction_method none
_refine_ls_goodness_of_fit_ref 1.054
_refine_ls_hydrogen_treatment mixed
_refine_ls_matrix_type full
_refine_ls_number_parameters 285
_refine_ls_number_reflns 4695
_refine_ls_number_restraints 26
_refine_ls_restrained_S_all 1.248
_refine_ls_R_factor_all 0.0947
_refine_ls_R_factor_gt 0.0723
_refine_ls_shift/su_max 0.000
_refine_ls_shift/su_mean 0.000
_refine_ls_structure_factor_coef Fsqd
_refine_ls_weighting_details 'calc w=1/[\s^2^(Fo^2^)+(0.1292P)^2^+0.9297P] where P=(Fo^2^+2Fc^2^)/3'
_refine_ls_weighting_scheme calc
_refine_ls_wR_factor_gt 0.2127
_refine_ls_wR_factor_ref 0.2367
_reflns_number_gt 3359
_reflns_number_total 4695
_reflns_threshold_expression >2sigma(I)
_cod_data_source_file ic401362s_si_001_1.cif
_cod_data_source_block 941661
_cod_database_code 4336539
_reflns_odcompleteness_completeness 99.44
_reflns_odcompleteness_iscentric 1
_reflns_odcompleteness_theta 26.32

loop_
_space_group_symop_id
_space_group_symop_operation_xyz
1 'x, y, z'
2 '-x+1/2, y, -z+1/2'
3 '-x, -y, -z'
4 'x-1/2, -y, z-1/2'

loop_
_atom_site_label
_atom_site_type_symbol
_atom_site_fract_x
_atom_site_fract_y
_atom_site_fract_z
_atom_site_U_iso_or_equiv
_atom_site_adp_type
_atom_site_occupancy
_atom_site_symmetry_multiplicity
_atom_site_calc_flag
_atom_site_refinement_flags
S1 S 0.86954(7) 1.44973(18) 0.51607(4) 0.0633(4) Uani 1 1 d .
S2 S 0.36922(8) 0.97246(19) 0.47416(5) 0.0746(4) Uani 1 1 d .
O1 O 0.7176(7) 0.749(3) 0.6908(5) 0.172(5) Uani 0.50 1 d PU
O2 O 0.7395(10) 0.778(4) 0.7290(6) 0.266(7) Uani 0.50 1 d PU
O3 O 0.2632(7) 0.749(3) 0.2692(4) 0.191(5) Uani 0.50 1 d PU
O4 O 0.2889(11) 0.937(3) 0.3170(9) 0.235(7) Uani 0.50 1 d PU
N1 N 0.8152(3) 1.0597(7) 0.47233(17) 0.0766(12) Uani 1 1 d .
H1A H 0.821(4) 0.962(9) 0.453(2) 0.092 Uiso 1 1 d .
H1B H 0.762(4) 1.067(9) 0.491(2) 0.092 Uiso 1 1 d .
N2 N 0.9463(2) 1.1878(5) 0.45145(12) 0.0567(8) Uani 1 1 d .
H2 H 0.9911 1.2779 0.4554 0.068 Uiso 1 1 calc R
N3 N 0.9421(2) 1.0053(5) 0.41739(12) 0.0572(8) Uani 1 1 d .
N4 N 0.3405(3) 0.5506(7) 0.4389(2) 0.0938(16) Uani 1 1 d .
H4A H 0.362(4) 0.443(11) 0.429(2) 0.113 Uiso 1 1 d .
H4B H 0.274(4) 0.556(10) 0.445(2) 0.113 Uiso 1 1 d .
N5 N 0.4806(2) 0.6846(5) 0.44054(13) 0.0627(9) Uani 1 1 d .
H5 H 0.5216 0.7787 0.4521 0.075 Uiso 1 1 calc R
N6 N 0.4999(2) 0.4938(5) 0.41204(13) 0.0614(9) Uani 1 1 d .
C1 C 0.8772(2) 1.2182(7) 0.47815(14) 0.0525(8) Uani 1 1 d .
C2 C 1.0060(2) 0.9659(6) 0.39077(14) 0.0538(9) Uani 1 1 d .
C3 C 1.0894(3) 1.0999(9) 0.39475(19) 0.0748(12) Uani 1 1 d .
H3A H 1.0762 1.2604 0.3954 0.112 Uiso 1 1 calc R
H3B H 1.1198 1.0670 0.3653 0.112 Uiso 1 1 calc R
H3C H 1.1261 1.0586 0.4261 0.112 Uiso 1 1 calc R
C4 C 0.9920(2) 0.7694(6) 0.35452(13) 0.0532(9) Uani 1 1 d .
C5 C 0.9189(3) 0.6298(9) 0.35342(19) 0.0832(15) Uani 1 1 d .
H5A H 0.8779 0.6583 0.3763 0.100 Uiso 1 1 calc R
C6 C 0.9055(4) 0.4502(9) 0.3193(2) 0.0947(17) Uani 1 1 d .
H6 H 0.8561 0.3578 0.3199 0.114 Uiso 1 1 calc R
C7 C 0.9625(4) 0.4051(9) 0.28503(17) 0.0784(13) Uani 1 1 d .
H7 H 0.9524 0.2846 0.2616 0.094 Uiso 1 1 calc R
C8 C 1.0347(4) 0.5379(9) 0.28520(19) 0.0848(15) Uani 1 1 d .
H8 H 1.0748 0.5067 0.2619 0.102 Uiso 1 1 calc R
C9 C 1.0503(3) 0.7194(8) 0.31936(16) 0.0714(12) Uani 1 1 d .
H9 H 1.1004 0.8086 0.3186 0.086 Uiso 1 1 calc R
C10 C 0.3978(3) 0.7201(7) 0.44969(16) 0.0625(10) Uani 1 1 d .
C11 C 0.5804(3) 0.4622(6) 0.40434(14) 0.0539(9) Uani 1 1 d .
C12 C 0.6561(3) 0.6086(9) 0.42606(18) 0.0751(12) Uani 1 1 d .
H12A H 0.6465 0.7628 0.4139 0.113 Uiso 1 1 calc R
H12B H 0.7094 0.5508 0.4149 0.113 Uiso 1 1 calc R
H12C H 0.6611 0.6063 0.4633 0.113 Uiso 1 1 calc R
C13 C 0.5957(3) 0.2636(6) 0.37056(13) 0.0546(9) Uani 1 1 d .
C14 C 0.6763(3) 0.2255(8) 0.35404(18) 0.0747(12) Uani 1 1 d .
H14 H 0.7233 0.3215 0.3653 0.090 Uiso 1 1 calc R
C15 C 0.6888(4) 0.0446(9) 0.3205(2) 0.0875(15) Uani 1 1 d .
H15 H 0.7439 0.0215 0.3098 0.105 Uiso 1 1 calc R
C16 C 0.6213(4) -0.0978(9) 0.30355(18) 0.0795(13) Uani 1 1 d .
H16 H 0.6296 -0.2162 0.2807 0.095 Uiso 1 1 calc R
C17 C 0.5408(4) -0.0657(8) 0.32039(17) 0.0754(12) Uani 1 1 d .
H17 H 0.4949 -0.1659 0.3097 0.091 Uiso 1 1 calc R
C18 C 0.5271(3) 0.1143(8) 0.35305(15) 0.0652(10) Uani 1 1 d .
H18 H 0.4717 0.1362 0.3635 0.078 Uiso 1 1 calc R

loop_
_atom_site_aniso_label
_atom_site_aniso_U_11
_atom_site_aniso_U_22
_atom_site_aniso_U_33
_atom_site_aniso_U_23
_atom_site_aniso_U_13
_atom_site_aniso_U_12
S1 0.0535(6) 0.0556(6) 0.0824(7) -0.0213(5) 0.0152(5) -0.0051(5)
S2 0.0706(7) 0.0508(6) 0.1092(9) -0.0175(6) 0.0392(6) -0.0047(5)
O1 0.090(6) 0.286(11) 0.142(7) 0.055(8) 0.015(6) 0.001(7)
O2 0.086(7) 0.524(14) 0.194(11) -0.024(10) 0.047(10) -0.016(10)
O3 0.072(6) 0.359(11) 0.152(9) -0.002(7) 0.056(7) 0.005(7)
O4 0.147(9) 0.259(11) 0.307(12) -0.026(9) 0.057(9) -0.040(9)
N1 0.070(2) 0.071(2) 0.094(3) -0.036(2) 0.035(2) -0.024(2)
N2 0.0561(17) 0.0513(17) 0.0650(18) -0.0116(15) 0.0169(14) -0.0106(15)
N3 0.064(2) 0.0504(17) 0.0594(17) -0.0076(14) 0.0179(15) -0.0032(15)
N4 0.088(3) 0.060(2) 0.145(4) -0.036(3) 0.063(3) -0.020(2)
N5 0.0642(19) 0.0507(18) 0.079(2) -0.0112(16) 0.0304(16) -0.0040(16)
N6 0.071(2) 0.0502(18) 0.0678(19) -0.0051(15) 0.0294(16) -0.0033(16)
C1 0.0471(18) 0.053(2) 0.0570(19) -0.0060(17) 0.0072(15) -0.0028(17)
C2 0.053(2) 0.054(2) 0.0567(19) 0.0007(17) 0.0126(16) -0.0015(17)
C3 0.063(2) 0.074(3) 0.090(3) -0.019(3) 0.021(2) -0.012(2)
C4 0.058(2) 0.051(2) 0.0520(18) 0.0013(16) 0.0109(15) 0.0025(17)
C5 0.082(3) 0.081(3) 0.095(3) -0.034(3) 0.042(3) -0.022(3)
C6 0.092(4) 0.084(4) 0.113(4) -0.037(3) 0.034(3) -0.029(3)
C7 0.099(4) 0.070(3) 0.067(2) -0.019(2) 0.014(2) 0.002(3)
C8 0.097(4) 0.091(4) 0.070(3) -0.014(3) 0.028(2) 0.006(3)
C9 0.072(3) 0.073(3) 0.073(2) -0.013(2) 0.025(2) -0.006(2)
C10 0.067(2) 0.051(2) 0.076(2) -0.0054(19) 0.0365(19) -0.0074(19)
C11 0.061(2) 0.050(2) 0.0526(18) 0.0043(16) 0.0149(16) 0.0052(17)
C12 0.067(3) 0.078(3) 0.079(3) -0.022(2) 0.000(2) 0.010(2)
C13 0.065(2) 0.051(2) 0.0500(18) 0.0041(16) 0.0158(16) 0.0022(18)
C14 0.068(3) 0.070(3) 0.091(3) -0.017(2) 0.029(2) -0.006(2)
C15 0.085(3) 0.084(3) 0.101(4) -0.022(3) 0.042(3) 0.001(3)
C16 0.107(4) 0.062(3) 0.074(3) -0.014(2) 0.031(3) 0.007(3)
C17 0.090(3) 0.064(3) 0.073(3) -0.010(2) 0.015(2) -0.004(2)
C18 0.071(3) 0.064(2) 0.063(2) -0.006(2) 0.0164(19) 0.003(2)

loop_
_atom_type_symbol
_atom_type_description
_atom_type_scat_dispersion_real
_atom_type_scat_dispersion_imag
_atom_type_scat_source
C C 0.0033 0.0016 'International Tables Vol C Tables 4.2.6.8 and 6.1.1.4'
H H 0.0000 0.0000 'International Tables Vol C Tables 4.2.6.8 and 6.1.1.4'
N N 0.0061 0.0033 'International Tables Vol C Tables 4.2.6.8 and 6.1.1.4'
O O 0.0106 0.0060 'International Tables Vol C Tables 4.2.6.8 and 6.1.1.4'
S S 0.1246 0.1234 'International Tables Vol C Tables 4.2.6.8 and 6.1.1.4'

loop_
_geom_angle_atom_site_label_1
_geom_angle_atom_site_label_2
_geom_angle_atom_site_label_3
_geom_angle
_geom_angle_site_symmetry_1
_geom_angle_site_symmetry_3
O1 O2 O2 170(2) . 2_656
O3 O3 O4 138.5(9) 2 .
H1A N1 H1B 120(5) . .
C1 N1 H1A 118(4) . .
C1 N1 H1B 122(3) . .
N3 N2 H2 121.5 . .
C1 N2 H2 121.5 . .
C1 N2 N3 116.9(3) . .
C2 N3 N2 120.2(3) . .
H4A N4 H4B 122(6) . .
C10 N4 H4A 113(5) . .
C10 N4 H4B 125(3) . .
N6 N5 H5 120.4 . .
C10 N5 H5 120.4 . .
C10 N5 N6 119.1(3) . .
C11 N6 N5 117.8(3) . .
N1 C1 S1 122.0(3) . .
N1 C1 N2 116.6(3) . .
N2 C1 S1 121.4(3) . .
N3 C2 C3 124.8(4) . .
N3 C2 C4 114.8(3) . .
C4 C2 C3 120.4(3) . .
C2 C3 H3A 109.5 . .
C2 C3 H3B 109.5 . .
C2 C3 H3C 109.5 . .
H3A C3 H3B 109.5 . .
H3A C3 H3C 109.5 . .
H3B C3 H3C 109.5 . .
C5 C4 C2 121.6(3) . .
C9 C4 C2 121.9(4) . .
C9 C4 C5 116.6(4) . .
C4 C5 H5A 119.3 . .
C6 C5 C4 121.4(4) . .
C6 C5 H5A 119.3 . .
C5 C6 H6 119.4 . .
C7 C6 C5 121.2(5) . .
C7 C6 H6 119.4 . .
C6 C7 H7 120.6 . .
C6 C7 C8 118.9(5) . .
C8 C7 H7 120.6 . .
C7 C8 H8 119.4 . .
C7 C8 C9 121.3(5) . .
C9 C8 H8 119.4 . .
C4 C9 C8 120.7(4) . .
C4 C9 H9 119.6 . .
C8 C9 H9 119.6 . .
N4 C10 S2 122.5(3) . .
N4 C10 N5 117.6(4) . .
N5 C10 S2 119.9(3) . .
N6 C11 C12 125.0(4) . .
N6 C11 C13 115.2(4) . .
C13 C11 C12 119.9(3) . .
C11 C12 H12A 109.5 . .
C11 C12 H12B 109.5 . .
C11 C12 H12C 109.5 . .
H12A C12 H12B 109.5 . .
H12A C12 H12C 109.5 . .
H12B C12 H12C 109.5 . .
C14 C13 C11 121.4(4) . .
C14 C13 C18 117.7(4) . .
C18 C13 C11 120.8(3) . .
C13 C14 H14 119.6 . .
C13 C14 C15 120.9(4) . .
C15 C14 H14 119.6 . .
C14 C15 H15 119.7 . .
C16 C15 C14 120.6(5) . .
C16 C15 H15 119.7 . .
C15 C16 H16 120.3 . .
C15 C16 C17 119.4(4) . .
C17 C16 H16 120.3 . .
C16 C17 H17 119.7 . .
C16 C17 C18 120.7(5) . .
C18 C17 H17 119.7 . .
C13 C18 H18 119.7 . .
C17 C18 C13 120.7(4) . .
C17 C18 H18 119.7 . .

loop_
_geom_bond_atom_site_label_1
_geom_bond_atom_site_label_2
_geom_bond_distance
_geom_bond_site_symmetry_2
S1 C1 1.685(4) .
S2 C10 1.684(4) .
O1 O2 1.022(15) .
O2 O2 1.10(3) 2_656
O3 O3 1.02(2) 2
O3 O4 1.67(2) .
N1 H1A 0.76(5) .
N1 H1B 0.99(6) .
N1 C1 1.320(5) .
N2 H2 0.8600 .
N2 N3 1.381(4) .
N2 C1 1.345(4) .
N3 C2 1.284(5) .
N4 H4A 0.77(7) .
N4 H4B 1.05(7) .
N4 C10 1.330(6) .
N5 H5 0.8600 .
N5 N6 1.389(4) .
N5 C10 1.334(5) .
N6 C11 1.286(5) .
C2 C3 1.490(6) .
C2 C4 1.482(5) .
C3 H3A 0.9600 .
C3 H3B 0.9600 .
C3 H3C 0.9600 .
C4 C5 1.383(6) .
C4 C9 1.381(5) .
C5 H5A 0.9300 .
C5 C6 1.371(6) .
C6 H6 0.9300 .
C6 C7 1.346(7) .
C7 H7 0.9300 .
C7 C8 1.349(7) .
C8 H8 0.9300 .
C8 C9 1.383(6) .
C9 H9 0.9300 .
C11 C12 1.493(6) .
C11 C13 1.490(5) .
C12 H12A 0.9600 .
C12 H12B 0.9600 .
C12 H12C 0.9600 .
C13 C14 1.373(6) .
C13 C18 1.396(6) .
C14 H14 0.9300 .
C14 C15 1.395(6) .
C15 H15 0.9300 .
C15 C16 1.357(7) .
C16 H16 0.9300 .
C16 C17 1.368(7) .
C17 H17 0.9300 .
C17 C18 1.382(6) .
C18 H18 0.9300 .

loop_
_geom_torsion_atom_site_label_1
_geom_torsion_atom_site_label_2
_geom_torsion_atom_site_label_3
_geom_torsion_atom_site_label_4
_geom_torsion
N2 N3 C2 C3 2.4(6)
N2 N3 C2 C4 -178.2(3)
N3 N2 C1 S1 -173.5(3)
N3 N2 C1 N1 5.3(5)
N3 C2 C4 C5 -5.4(6)
N3 C2 C4 C9 173.2(4)
N5 N6 C11 C12 3.4(6)
N5 N6 C11 C13 -176.1(3)
N6 N5 C10 S2 -168.6(3)
N6 N5 C10 N4 11.4(6)
N6 C11 C13 C14 172.2(4)
N6 C11 C13 C18 -5.4(5)
C1 N2 N3 C2 -179.8(3)
C2 C4 C5 C6 179.0(5)
C2 C4 C9 C8 -178.6(4)
C3 C2 C4 C5 174.1(4)
C3 C2 C4 C9 -7.4(6)
C4 C5 C6 C7 -1.0(9)
C5 C4 C9 C8 0.0(7)
C5 C6 C7 C8 1.1(9)
C6 C7 C8 C9 -0.7(9)
C7 C8 C9 C4 0.2(8)
C9 C4 C5 C6 0.4(8)
C10 N5 N6 C11 -179.2(4)
C11 C13 C14 C15 -177.1(4)
C11 C13 C18 C17 178.0(4)
C12 C11 C13 C14 -7.3(6)
C12 C11 C13 C18 175.1(4)
C13 C14 C15 C16 0.0(8)
C14 C13 C18 C17 0.3(6)
C14 C15 C16 C17 -1.3(8)
C15 C16 C17 C18 2.1(8)
C16 C17 C18 C13 -1.6(7)
C18 C13 C14 C15 0.5(7)
